data_4068851
loop_
_publ_author_name
'Mizuta, Tsutomu'
'Tanaka, Nobuyuki'
'Iwakuni, Yukiko'
'Kubo, Kazuyuki'
'Miyoshi, Katsuhiko'

_publ_section_title
;
 Synthesis and Reactivity of Five-Membered P(V)-Phosphapalladacycles
;
_journal_issue 9
_journal_name_full Organometallics
_journal_page_first 2808
_journal_paper_doi 10.1021/om801130f
_journal_volume 28
_journal_year 2009
_chemical_formula_sum 'C43 H45 Cl3 N O P3 Pd'
_chemical_formula_weight 897.46
_chemical_name_systematic
; 
 ? 
;
_space_group_IT_number 2
_symmetry_cell_setting triclinic
_symmetry_space_group_name_Hall '-P 1'
_symmetry_space_group_name_H-M 'P -1'
_atom_sites_solution_hydrogens geom
_atom_sites_solution_primary direct
_atom_sites_solution_secondary difmap
_audit_creation_method SHELXL-97
_cell_angle_alpha 86.772(2)
_cell_angle_beta 82.503(2)
_cell_angle_gamma 79.1120(10)
_cell_formula_units_Z 2
_cell_length_a 10.5830(2)
_cell_length_b 13.5660(3)
_cell_length_c 15.2980(3)
_cell_measurement_temperature 296(2)
_cell_volume 2137.21(8)
_computing_cell_refinement 'HKL (Otwinowski, 1997)'
_computing_data_collection 'HKL (Otwinowski, 1997)'
_computing_data_reduction 'HKL (Otwinowski, 1997)'
_computing_structure_refinement 'SHELXL-97 (Sheldrick, 1997)'
_computing_structure_solution 'SHELXS-97 (Sheldrick, 1990)'
_diffrn_ambient_temperature 296(2)
_diffrn_measured_fraction_theta_full 0.917
_diffrn_measured_fraction_theta_max 0.917
_diffrn_measurement_device_type 'Mac Science DIP2030 Imaging Plate'
_diffrn_radiation_monochromator graphite
_diffrn_radiation_source 'fine-focus sealed tube'
_diffrn_radiation_type MoK\a
_diffrn_radiation_wavelength 0.71069
_diffrn_reflns_av_R_equivalents 0.0000
_diffrn_reflns_av_sigmaI/netI 0.0241
_diffrn_reflns_limit_h_max 13
_diffrn_reflns_limit_h_min 0
_diffrn_reflns_limit_k_max 17
_diffrn_reflns_limit_k_min -17
_diffrn_reflns_limit_l_max 19
_diffrn_reflns_limit_l_min -18
_diffrn_reflns_number 9394
_diffrn_reflns_theta_full 27.95
_diffrn_reflns_theta_max 27.95
_diffrn_reflns_theta_min 3.06
_exptl_absorpt_coefficient_mu 0.767
_exptl_absorpt_correction_type none
_exptl_crystal_colour colorless
_exptl_crystal_density_diffrn 1.395
_exptl_crystal_density_method 'not measured'
_exptl_crystal_description block
_exptl_crystal_F_000 920
_exptl_crystal_size_max 0.40
_exptl_crystal_size_mid 0.35
_exptl_crystal_size_min 0.20
_refine_diff_density_max 0.546
_refine_diff_density_min -0.770
_refine_diff_density_rms 0.075
_refine_ls_extinction_coef 0.0373(15)
_refine_ls_extinction_expression Fc^*^=kFc[1+0.001xFc^2^\l^3^/sin(2\q)]^-1/4^
_refine_ls_extinction_method SHELXL
_refine_ls_goodness_of_fit_ref 1.027
_refine_ls_hydrogen_treatment mixed
_refine_ls_matrix_type full
_refine_ls_number_parameters 505
_refine_ls_number_reflns 9394
_refine_ls_number_restraints 0
_refine_ls_restrained_S_all 1.027
_refine_ls_R_factor_all 0.0538
_refine_ls_R_factor_gt 0.0462
_refine_ls_shift/su_max 4.733
_refine_ls_shift/su_mean 0.102
_refine_ls_structure_factor_coef Fsqd
_refine_ls_weighting_details 'calc w=1/[\s^2^(Fo^2^)+(0.0675P)^2^+2.0980P] where P=(Fo^2^+2Fc^2^)/3'
_refine_ls_weighting_scheme calc
_refine_ls_wR_factor_gt 0.1200
_refine_ls_wR_factor_ref 0.1272
_reflns_number_gt 8115
_reflns_number_total 9394
_reflns_threshold_expression >2sigma(I)
_cod_data_source_file om801130f_si_001.cif
_cod_data_source_block compound-12
_cod_original_cell_volume 2137.21(7)
_cod_original_sg_symbol_H-M P-1
_cod_database_code 4068851

loop_
_symmetry_equiv_pos_as_xyz
'x, y, z'
'-x, -y, -z'

loop_
_atom_site_label
_atom_site_type_symbol
_atom_site_fract_x
_atom_site_fract_y
_atom_site_fract_z
_atom_site_U_iso_or_equiv
_atom_site_adp_type
_atom_site_occupancy
_atom_site_symmetry_multiplicity
_atom_site_calc_flag
_atom_site_refinement_flags
_atom_site_disorder_assembly
_atom_site_disorder_group
Pd1 Pd 0.307924(19) 0.124093(16) 0.768927(14) 0.03978(10) Uani 1 1 d . . .
P1 P 0.41406(8) 0.24046(7) 0.69294(6) 0.04765(19) Uani 1 1 d . . .
P2 P 0.19885(7) 0.00230(6) 0.84582(5) 0.04189(17) Uani 1 1 d . . .
P3 P 0.11831(7) 0.23601(6) 0.81816(5) 0.04158(17) Uani 1 1 d . . .
O1 O 0.4169(3) 0.3360(2) 0.73661(19) 0.0723(8) Uani 1 1 d . . .
N1 N 0.3625(3) 0.2670(2) 0.5935(2) 0.0580(7) Uani 1 1 d . . .
C1 C 0.5809(3) 0.1690(3) 0.6757(2) 0.0577(9) Uani 1 1 d . . .
C2 C 0.6878(4) 0.2107(4) 0.6438(3) 0.0774(12) Uani 1 1 d . . .
H1 H 0.6793 0.2794 0.6316 0.093 Uiso 1 1 calc R . .
C3 C 0.8110(4) 0.1468(6) 0.6298(3) 0.0904(17) Uani 1 1 d . . .
H2 H 0.8835 0.1743 0.6083 0.108 Uiso 1 1 calc R . .
C4 C 0.8249(4) 0.0480(5) 0.6469(3) 0.0905(16) Uani 1 1 d . . .
H3 H 0.9066 0.0082 0.6355 0.109 Uiso 1 1 calc R . .
C5 C 0.7298(4) -0.1005(4) 0.7027(3) 0.0885(15) Uani 1 1 d . . .
H4 H 0.8101 -0.1425 0.6923 0.106 Uiso 1 1 calc R . .
C6 C 0.6249(5) -0.1394(4) 0.7377(3) 0.0836(14) Uani 1 1 d . . .
H5 H 0.6334 -0.2079 0.7510 0.100 Uiso 1 1 calc R . .
C7 C 0.5025(4) -0.0760(3) 0.7541(3) 0.0632(9) Uani 1 1 d . . .
H6 H 0.4318 -0.1044 0.7784 0.076 Uiso 1 1 calc R . .
C8 C 0.4833(3) 0.0258(3) 0.7356(2) 0.0490(7) Uani 1 1 d . . .
C9 C 0.5931(3) 0.0665(3) 0.6973(2) 0.0543(8) Uani 1 1 d . . .
C10 C 0.7183(3) 0.0021(4) 0.6820(3) 0.0730(12) Uani 1 1 d . . .
C11 C 0.3012(7) 0.1997(4) 0.5489(5) 0.113(2) Uani 1 1 d . . .
H7 H 0.3193 0.2349 0.4922 0.136 Uiso 1 1 calc R . .
C12 C 0.1736(7) 0.2185(10) 0.5420(8) 0.226(7) Uani 1 1 d . . .
H8 H 0.1268 0.2006 0.5968 0.339 Uiso 1 1 calc R . .
H9 H 0.1566 0.1796 0.4958 0.339 Uiso 1 1 calc R . .
H10 H 0.1463 0.2887 0.5285 0.339 Uiso 1 1 calc R . .
C13 C 0.3845(8) 0.1072(4) 0.5160(4) 0.124(3) Uani 1 1 d . . .
H11 H 0.3320 0.0636 0.4976 0.187 Uiso 1 1 calc R . .
H12 H 0.4319 0.0741 0.5621 0.187 Uiso 1 1 calc R . .
H13 H 0.4442 0.1232 0.4668 0.187 Uiso 1 1 calc R . .
C14 C 0.4141(6) 0.3485(5) 0.5409(4) 0.1050(18) Uani 1 1 d . . .
H14 H 0.4621 0.3776 0.5804 0.126 Uiso 1 1 calc R . .
C15 C 0.3125(10) 0.4323(5) 0.5154(6) 0.156(3) Uani 1 1 d . . .
H15 H 0.2617 0.4611 0.5675 0.234 Uiso 1 1 calc R . .
H16 H 0.2574 0.4074 0.4802 0.234 Uiso 1 1 calc R . .
H17 H 0.3526 0.4827 0.4820 0.234 Uiso 1 1 calc R . .
C16 C 0.5133(10) 0.3120(9) 0.4625(6) 0.209(5) Uani 1 1 d . . .
H18 H 0.4703 0.2888 0.4183 0.313 Uiso 1 1 calc R . .
H19 H 0.5773 0.2580 0.4817 0.313 Uiso 1 1 calc R . .
H20 H 0.5547 0.3663 0.4382 0.313 Uiso 1 1 calc R . .
C17 C 0.1558(3) -0.0834(2) 0.7718(2) 0.0465(7) Uani 1 1 d . . .
C18 C 0.2053(4) -0.0801(3) 0.6838(2) 0.0578(8) Uani 1 1 d . . .
H21 H 0.2599 -0.0350 0.6640 0.069 Uiso 1 1 calc R . .
C19 C 0.1746(4) -0.1432(3) 0.6245(3) 0.0690(10) Uani 1 1 d . . .
H22 H 0.2071 -0.1395 0.5651 0.083 Uiso 1 1 calc R . .
C20 C 0.0962(4) -0.2110(3) 0.6538(3) 0.0703(11) Uani 1 1 d . . .
H23 H 0.0767 -0.2541 0.6144 0.084 Uiso 1 1 calc R . .
C21 C 0.0463(4) -0.2155(3) 0.7410(3) 0.0683(10) Uani 1 1 d . . .
H24 H -0.0068 -0.2616 0.7605 0.082 Uiso 1 1 calc R . .
C22 C 0.0749(4) -0.1513(3) 0.8004(3) 0.0575(8) Uani 1 1 d . . .
H25 H 0.0398 -0.1538 0.8592 0.069 Uiso 1 1 calc R . .
C23 C 0.2672(3) -0.0734(2) 0.9366(2) 0.0483(7) Uani 1 1 d . . .
C24 C 0.2921(4) -0.1774(3) 0.9417(3) 0.0614(9) Uani 1 1 d . . .
H26 H 0.2719 -0.2133 0.8970 0.074 Uiso 1 1 calc R . .
C25 C 0.3472(4) -0.2285(3) 1.0130(3) 0.0711(11) Uani 1 1 d . . .
H27 H 0.3624 -0.2984 1.0158 0.085 Uiso 1 1 calc R . .
C26 C 0.3792(4) -0.1772(4) 1.0789(3) 0.0734(11) Uani 1 1 d . . .
H28 H 0.4161 -0.2117 1.1263 0.088 Uiso 1 1 calc R . .
C27 C 0.3561(5) -0.0744(4) 1.0743(3) 0.0821(13) Uani 1 1 d . . .
H29 H 0.3778 -0.0391 1.1188 0.099 Uiso 1 1 calc R . .
C28 C 0.3004(4) -0.0221(3) 1.0034(3) 0.0700(10) Uani 1 1 d . . .
H30 H 0.2855 0.0477 1.0010 0.084 Uiso 1 1 calc R . .
C29 C 0.0411(3) 0.0681(2) 0.8993(2) 0.0511(7) Uani 1 1 d . . .
H31 H -0.0208 0.0230 0.9062 0.061 Uiso 1 1 calc R . .
H32 H 0.0511 0.0883 0.9574 0.061 Uiso 1 1 calc R . .
C30 C -0.0096(3) 0.1604(2) 0.8438(2) 0.0484(7) Uani 1 1 d . . .
H33 H -0.0856 0.2000 0.8760 0.058 Uiso 1 1 calc R . .
H34 H -0.0341 0.1400 0.7896 0.058 Uiso 1 1 calc R . .
C31 C 0.1336(3) 0.2838(2) 0.9246(2) 0.0490(7) Uani 1 1 d . . .
C32 C 0.2527(4) 0.2629(3) 0.9565(3) 0.0644(9) Uani 1 1 d . . .
H35 H 0.3236 0.2255 0.9232 0.077 Uiso 1 1 calc R . .
C33 C 0.2673(5) 0.2973(4) 1.0379(3) 0.0843(14) Uani 1 1 d . . .
H36 H 0.3476 0.2824 1.0589 0.101 Uiso 1 1 calc R . .
C34 C 0.1637(5) 0.3531(4) 1.0874(3) 0.0832(13) Uani 1 1 d . . .
H37 H 0.1736 0.3763 1.1417 0.100 Uiso 1 1 calc R . .
C35 C 0.0455(5) 0.3743(4) 1.0561(3) 0.0859(14) Uani 1 1 d . . .
H38 H -0.0248 0.4124 1.0894 0.103 Uiso 1 1 calc R . .
C36 C 0.0297(4) 0.3395(3) 0.9750(3) 0.0716(11) Uani 1 1 d . . .
H39 H -0.0511 0.3538 0.9548 0.086 Uiso 1 1 calc R . .
C37 C 0.0422(3) 0.3474(2) 0.7601(2) 0.0526(7) Uani 1 1 d . . .
C38 C -0.0786(5) 0.3563(3) 0.7320(3) 0.0820(13) Uani 1 1 d . . .
H40 H -0.1248 0.3041 0.7430 0.098 Uiso 1 1 calc R . .
C39 C -0.1308(6) 0.4439(4) 0.6873(5) 0.114(2) Uani 1 1 d . . .
H41 H -0.2110 0.4495 0.6670 0.137 Uiso 1 1 calc R . .
C40 C -0.0638(7) 0.5221(4) 0.6732(4) 0.108(2) Uani 1 1 d . . .
H42 H -0.0993 0.5810 0.6443 0.130 Uiso 1 1 calc R . .
C41 C 0.0532(6) 0.5134(3) 0.7014(4) 0.0961(16) Uani 1 1 d . . .
H43 H 0.0981 0.5665 0.6916 0.115 Uiso 1 1 calc R . .
C42 C 0.1074(4) 0.4271(3) 0.7445(3) 0.0712(11) Uani 1 1 d . . .
H44 H 0.1886 0.4223 0.7632 0.085 Uiso 1 1 calc R . .
C43 C 0.4315(5) 0.5214(4) 0.8193(4) 0.0842(14) Uani 1 1 d . . .
H45 H 0.431(5) 0.468(4) 0.791(3) 0.093(16) Uiso 1 1 d . . .
Cl1 Cl 0.4233(12) 0.6173(6) 0.7539(5) 0.247(5) Uani 0.50 1 d P A 1
Cl2 Cl 0.3049(6) 0.5319(6) 0.9076(5) 0.159(3) Uani 0.50 1 d P A 1
Cl3 Cl 0.5725(10) 0.5045(9) 0.8688(7) 0.200(5) Uani 0.50 1 d P A 1
Cl4 Cl 0.3412(5) 0.6222(4) 0.7641(4) 0.1141(15) Uani 0.50 1 d P A 2
Cl5 Cl 0.3615(11) 0.5051(6) 0.9194(5) 0.211(5) Uani 0.50 1 d P A 2
Cl6 Cl 0.5790(7) 0.5464(9) 0.8224(9) 0.252(6) Uani 0.50 1 d P A 2

loop_
_atom_site_aniso_label
_atom_site_aniso_U_11
_atom_site_aniso_U_22
_atom_site_aniso_U_33
_atom_site_aniso_U_23
_atom_site_aniso_U_13
_atom_site_aniso_U_12
Pd1 0.03761(13) 0.04400(14) 0.03728(15) -0.00868(8) -0.00329(8) -0.00509(8)
P1 0.0485(4) 0.0549(5) 0.0436(5) -0.0124(3) -0.0009(3) -0.0196(3)
P2 0.0461(4) 0.0420(4) 0.0373(4) -0.0026(3) -0.0060(3) -0.0061(3)
P3 0.0415(4) 0.0401(4) 0.0422(4) -0.0076(3) -0.0041(3) -0.0038(3)
O1 0.0841(19) 0.0712(17) 0.0704(18) -0.0286(13) 0.0023(14) -0.0365(14)
N1 0.0645(18) 0.0618(17) 0.0506(18) -0.0026(12) -0.0111(13) -0.0158(14)
C1 0.0395(15) 0.096(3) 0.0422(19) -0.0213(17) -0.0032(12) -0.0188(16)
C2 0.061(2) 0.121(4) 0.060(3) -0.014(2) -0.0044(18) -0.040(2)
C3 0.042(2) 0.165(6) 0.072(3) -0.026(3) -0.0017(18) -0.037(3)
C4 0.043(2) 0.152(5) 0.076(3) -0.032(3) -0.0062(18) -0.008(3)
C5 0.060(2) 0.111(4) 0.080(3) -0.014(3) -0.018(2) 0.031(2)
C6 0.071(3) 0.084(3) 0.081(3) -0.011(2) -0.012(2) 0.029(2)
C7 0.056(2) 0.069(2) 0.055(2) -0.0076(16) -0.0083(15) 0.0133(17)
C8 0.0384(14) 0.0657(19) 0.0407(17) -0.0123(13) -0.0093(11) 0.0022(13)
C9 0.0385(15) 0.085(2) 0.0383(18) -0.0188(15) -0.0087(12) -0.0012(15)
C10 0.0377(16) 0.125(4) 0.054(2) -0.025(2) -0.0093(14) 0.0007(19)
C11 0.143(5) 0.083(3) 0.130(5) -0.021(3) -0.087(4) -0.012(3)
C12 0.077(4) 0.347(16) 0.278(13) -0.200(12) -0.010(6) -0.056(7)
C13 0.217(8) 0.085(4) 0.072(4) -0.026(3) -0.044(4) -0.004(4)
C14 0.128(5) 0.128(5) 0.065(4) 0.024(3) -0.007(3) -0.050(4)
C15 0.230(10) 0.101(5) 0.133(7) 0.048(5) -0.035(6) -0.028(6)
C16 0.183(9) 0.316(15) 0.100(7) 0.063(7) 0.045(6) -0.039(9)
C17 0.0516(16) 0.0421(15) 0.0461(18) -0.0022(12) -0.0159(13) -0.0020(12)
C18 0.067(2) 0.059(2) 0.049(2) -0.0089(15) -0.0116(15) -0.0105(16)
C19 0.082(3) 0.074(2) 0.051(2) -0.0158(17) -0.0175(18) -0.004(2)
C20 0.082(3) 0.053(2) 0.081(3) -0.0197(18) -0.038(2) -0.0008(18)
C21 0.070(2) 0.0513(19) 0.090(3) 0.0004(18) -0.033(2) -0.0132(17)
C22 0.063(2) 0.0539(19) 0.058(2) 0.0038(15) -0.0180(16) -0.0125(15)
C23 0.0526(17) 0.0544(17) 0.0382(17) -0.0014(12) -0.0101(12) -0.0076(13)
C24 0.070(2) 0.0550(19) 0.058(2) -0.0041(15) -0.0232(17) 0.0016(16)
C25 0.077(3) 0.067(2) 0.066(3) 0.0097(18) -0.025(2) 0.0035(19)
C26 0.065(2) 0.100(3) 0.055(2) 0.014(2) -0.0239(18) -0.009(2)
C27 0.102(3) 0.100(3) 0.056(3) -0.002(2) -0.038(2) -0.028(3)
C28 0.093(3) 0.069(2) 0.056(2) -0.0019(17) -0.028(2) -0.022(2)
C29 0.0511(17) 0.0519(17) 0.0477(19) -0.0018(13) 0.0037(13) -0.0096(13)
C30 0.0424(15) 0.0478(16) 0.0541(19) -0.0070(13) -0.0042(12) -0.0055(12)
C31 0.0534(17) 0.0473(16) 0.0458(18) -0.0096(12) -0.0054(13) -0.0063(13)
C32 0.058(2) 0.079(3) 0.059(2) -0.0182(18) -0.0082(16) -0.0147(18)
C33 0.079(3) 0.120(4) 0.064(3) -0.025(3) -0.016(2) -0.035(3)
C34 0.105(4) 0.100(3) 0.053(3) -0.022(2) -0.010(2) -0.036(3)
C35 0.102(4) 0.087(3) 0.060(3) -0.031(2) 0.010(2) 0.001(3)
C36 0.069(2) 0.079(3) 0.060(3) -0.0240(19) -0.0077(18) 0.009(2)
C37 0.0569(18) 0.0422(15) 0.057(2) -0.0088(13) -0.0105(14) -0.0004(13)
C38 0.084(3) 0.063(2) 0.105(4) 0.008(2) -0.046(3) -0.009(2)
C39 0.110(4) 0.087(4) 0.151(6) 0.021(4) -0.075(4) 0.000(3)
C40 0.140(5) 0.057(3) 0.127(5) 0.017(3) -0.053(4) 0.005(3)
C41 0.124(4) 0.050(2) 0.117(4) 0.011(2) -0.032(4) -0.013(2)
C42 0.080(3) 0.0462(19) 0.088(3) 0.0007(18) -0.020(2) -0.0084(18)
C43 0.109(4) 0.067(3) 0.087(3) -0.022(2) -0.029(3) -0.025(2)
Cl1 0.444(16) 0.141(5) 0.131(5) 0.069(4) -0.013(7) -0.023(7)
Cl2 0.133(3) 0.184(6) 0.177(6) -0.101(5) 0.050(3) -0.095(4)
Cl3 0.192(7) 0.222(9) 0.214(7) -0.043(6) -0.121(6) -0.031(6)
Cl4 0.152(3) 0.0795(19) 0.109(3) -0.0183(19) -0.048(3) 0.009(2)
Cl5 0.416(15) 0.142(5) 0.084(4) 0.017(3) 0.000(6) -0.098(7)
Cl6 0.097(3) 0.235(10) 0.461(19) -0.091(11) -0.093(7) -0.058(4)

loop_
_atom_type_symbol
_atom_type_description
_atom_type_scat_dispersion_real
_atom_type_scat_dispersion_imag
_atom_type_scat_source
C C 0.0033 0.0016 'International Tables Vol C Tables 4.2.6.8 and 6.1.1.4'
H H 0.0000 0.0000 'International Tables Vol C Tables 4.2.6.8 and 6.1.1.4'
N N 0.0061 0.0033 'International Tables Vol C Tables 4.2.6.8 and 6.1.1.4'
P P 0.1023 0.0942 'International Tables Vol C Tables 4.2.6.8 and 6.1.1.4'
Cl Cl 0.1484 0.1585 'International Tables Vol C Tables 4.2.6.8 and 6.1.1.4'
Pd Pd -0.9988 1.0072 'International Tables Vol C Tables 4.2.6.8 and 6.1.1.4'
O O 0.0106 0.0060 'International Tables Vol C Tables 4.2.6.8 and 6.1.1.4'

loop_
_geom_angle_atom_site_label_1
_geom_angle_atom_site_label_2
_geom_angle_atom_site_label_3
_geom_angle
C8 Pd1 P1 83.66(10)
C8 Pd1 P3 174.87(8)
P1 Pd1 P3 96.72(3)
C8 Pd1 P2 95.88(10)
P1 Pd1 P2 179.21(3)
P3 Pd1 P2 83.80(3)
O1 P1 N1 109.68(17)
O1 P1 C1 108.11(16)
N1 P1 C1 107.81(16)
O1 P1 Pd1 118.89(12)
N1 P1 Pd1 110.40(11)
C1 P1 Pd1 101.14(14)
C17 P2 C23 107.37(14)
C17 P2 C29 104.17(15)
C23 P2 C29 102.77(15)
C17 P2 Pd1 112.38(11)
C23 P2 Pd1 120.63(11)
C29 P2 Pd1 107.91(11)
C37 P3 C31 102.82(15)
C37 P3 C30 104.52(15)
C31 P3 C30 103.84(16)
C37 P3 Pd1 127.33(12)
C31 P3 Pd1 109.76(11)
C30 P3 Pd1 106.33(10)
C11 N1 C14 118.4(4)
C11 N1 P1 123.6(3)
C14 N1 P1 116.0(3)
C2 C1 C9 121.1(4)
C2 C1 P1 124.1(4)
C9 C1 P1 114.8(2)
C1 C2 C3 118.8(5)
C1 C2 H1 120.6
C3 C2 H1 120.6
C4 C3 C2 121.4(4)
C4 C3 H2 119.3
C2 C3 H2 119.3
C3 C4 C10 121.8(4)
C3 C4 H3 119.1
C10 C4 H3 119.1
C6 C5 C10 120.6(4)
C6 C5 H4 119.7
C10 C5 H4 119.7
C5 C6 C7 120.1(5)
C5 C6 H5 120.0
C7 C6 H5 120.0
C8 C7 C6 122.8(4)
C8 C7 H6 118.6
C6 C7 H6 118.6
C7 C8 C9 117.2(3)
C7 C8 Pd1 124.0(3)
C9 C8 Pd1 118.6(3)
C1 C9 C8 120.4(3)
C1 C9 C10 119.6(4)
C8 C9 C10 119.9(4)
C5 C10 C4 123.4(4)
C5 C10 C9 119.4(4)
C4 C10 C9 117.2(5)
C12 C11 N1 122.1(6)
C12 C11 C13 121.2(6)
N1 C11 C13 116.6(5)
C12 C11 H7 89.1
N1 C11 H7 89.0
C13 C11 H7 88.9
C11 C12 H8 110.8
C11 C12 H9 108.8
H8 C12 H9 109.5
C11 C12 H10 108.8
H8 C12 H10 109.4
H9 C12 H10 109.5
C11 C13 H11 110.0
C11 C13 H12 110.5
H11 C13 H12 109.5
C11 C13 H13 107.9
H11 C13 H13 109.5
H12 C13 H13 109.5
C15 C14 N1 113.8(5)
C15 C14 C16 112.0(6)
N1 C14 C16 113.9(6)
C15 C14 H14 105.3
N1 C14 H14 105.3
C16 C14 H14 105.4
C14 C15 H15 109.5
C14 C15 H16 109.5
H15 C15 H16 109.5
C14 C15 H17 109.4
H15 C15 H17 109.5
H16 C15 H17 109.5
C14 C16 H18 109.6
C14 C16 H19 109.5
H18 C16 H19 109.4
C14 C16 H20 109.4
H18 C16 H20 109.4
H19 C16 H20 109.4
C18 C17 C22 118.9(3)
C18 C17 P2 118.4(3)
C22 C17 P2 122.7(3)
C17 C18 C19 120.7(4)
C17 C18 H21 119.6
C19 C18 H21 119.6
C20 C19 C18 119.8(4)
C20 C19 H22 120.1
C18 C19 H22 120.1
C19 C20 C21 120.3(4)
C19 C20 H23 119.8
C21 C20 H23 119.9
C20 C21 C22 120.2(4)
C20 C21 H24 119.9
C22 C21 H24 119.9
C17 C22 C21 120.1(4)
C17 C22 H25 119.9
C21 C22 H25 120.0
C24 C23 C28 118.3(3)
C24 C23 P2 124.8(3)
C28 C23 P2 116.9(3)
C23 C24 C25 120.6(4)
C23 C24 H26 119.7
C25 C24 H26 119.7
C26 C25 C24 120.7(4)
C26 C25 H27 119.6
C24 C25 H27 119.6
C25 C26 C27 119.3(4)
C25 C26 H28 120.3
C27 C26 H28 120.4
C26 C27 C28 120.6(4)
C26 C27 H29 119.7
C28 C27 H29 119.7
C23 C28 C27 120.5(4)
C23 C28 H30 119.7
C27 C28 H30 119.8
C30 C29 P2 110.3(2)
C30 C29 H31 109.6
P2 C29 H31 109.6
C30 C29 H32 109.6
P2 C29 H32 109.6
H31 C29 H32 108.1
C29 C30 P3 108.9(2)
C29 C30 H33 109.9
P3 C30 H33 109.9
C29 C30 H34 109.9
P3 C30 H34 109.9
H33 C30 H34 108.3
C36 C31 C32 118.8(3)
C36 C31 P3 122.1(3)
C32 C31 P3 119.2(3)
C31 C32 C33 120.6(4)
C31 C32 H35 119.7
C33 C32 H35 119.7
C34 C33 C32 120.3(4)
C34 C33 H36 119.8
C32 C33 H36 119.9
C35 C34 C33 119.5(4)
C35 C34 H37 120.2
C33 C34 H37 120.3
C34 C35 C36 120.7(4)
C34 C35 H38 119.7
C36 C35 H38 119.7
C31 C36 C35 120.2(4)
C31 C36 H39 119.9
C35 C36 H39 119.9
C38 C37 C42 118.8(4)
C38 C37 P3 122.8(3)
C42 C37 P3 118.4(3)
C37 C38 C39 119.7(5)
C37 C38 H40 120.1
C39 C38 H40 120.1
C40 C39 C38 120.1(5)
C40 C39 H41 120.0
C38 C39 H41 119.9
C41 C40 C39 120.0(5)
C41 C40 H42 120.0
C39 C40 H42 120.0
C40 C41 C42 120.9(5)
C40 C41 H43 119.6
C42 C41 H43 119.5
C41 C42 C37 120.5(4)
C41 C42 H44 119.7
C37 C42 H44 119.7
Cl1 C43 Cl5 131.7(6)
Cl1 C43 Cl6 80.9(7)
Cl5 C43 Cl6 110.1(7)
Cl1 C43 Cl3 110.1(7)
Cl5 C43 Cl3 84.5(6)
Cl6 C43 Cl3 30.2(6)
Cl1 C43 Cl4 29.0(5)
Cl5 C43 Cl4 110.8(5)
Cl6 C43 Cl4 108.2(6)
Cl3 C43 Cl4 134.7(5)
Cl1 C43 Cl2 113.7(6)
Cl5 C43 Cl2 22.6(5)
Cl6 C43 Cl2 126.0(6)
Cl3 C43 Cl2 105.0(5)
Cl4 C43 Cl2 89.3(4)
Cl1 C43 H45 111(4)
Cl5 C43 H45 107(4)
Cl6 C43 H45 114(4)
Cl3 C43 H45 109(3)
Cl4 C43 H45 107(3)
Cl2 C43 H45 108(4)

loop_
_geom_bond_atom_site_label_1
_geom_bond_atom_site_label_2
_geom_bond_distance
Pd1 C8 2.093(3)
Pd1 P1 2.2864(9)
Pd1 P3 2.3415(7)
Pd1 P2 2.3650(8)
P1 O1 1.499(3)
P1 N1 1.680(3)
P1 C1 1.841(4)
P2 C17 1.824(3)
P2 C23 1.825(3)
P2 C29 1.848(3)
P3 C37 1.815(3)
P3 C31 1.823(3)
P3 C30 1.838(3)
N1 C11 1.459(5)
N1 C14 1.477(6)
C1 C2 1.380(5)
C1 C9 1.396(6)
C2 C3 1.421(7)
C2 H1 0.9300
C3 C4 1.334(8)
C3 H2 0.9300
C4 C10 1.421(7)
C4 H3 0.9300
C5 C6 1.354(8)
C5 C10 1.396(8)
C5 H4 0.9300
C6 C7 1.414(5)
C6 H5 0.9300
C7 C8 1.376(5)
C7 H6 0.9300
C8 C9 1.424(5)
C9 C10 1.442(5)
C11 C12 1.344(9)
C11 C13 1.464(8)
C11 H7 0.9800
C12 H8 0.9601
C12 H9 0.9601
C12 H10 0.9601
C13 H11 0.9600
C13 H12 0.9600
C13 H13 0.9600
C14 C15 1.483(9)
C14 C16 1.525(10)
C14 H14 0.9800
C15 H15 0.9600
C15 H16 0.9600
C15 H17 0.9600
C16 H18 0.9603
C16 H19 0.9603
C16 H20 0.9603
C17 C18 1.382(5)
C17 C22 1.387(5)
C18 C19 1.391(5)
C18 H21 0.9300
C19 C20 1.371(7)
C19 H22 0.9300
C20 C21 1.372(6)
C20 H23 0.9300
C21 C22 1.391(5)
C21 H24 0.9300
C22 H25 0.9300
C23 C24 1.385(5)
C23 C28 1.384(5)
C24 C25 1.392(5)
C24 H26 0.9300
C25 C26 1.369(6)
C25 H27 0.9300
C26 C27 1.368(7)
C26 H28 0.9300
C27 C28 1.396(6)
C27 H29 0.9300
C28 H30 0.9300
C29 C30 1.524(4)
C29 H31 0.9700
C29 H32 0.9700
C30 H33 0.9700
C30 H34 0.9700
C31 C36 1.380(5)
C31 C32 1.385(5)
C32 C33 1.391(5)
C32 H35 0.9300
C33 C34 1.372(7)
C33 H36 0.9300
C34 C35 1.371(7)
C34 H37 0.9300
C35 C36 1.393(6)
C35 H38 0.9300
C36 H39 0.9300
C37 C38 1.383(5)
C37 C42 1.383(5)
C38 C39 1.395(6)
C38 H40 0.9300
C39 C40 1.376(8)
C39 H41 0.9300
C40 C41 1.345(8)
C40 H42 0.9300
C41 C42 1.376(6)
C41 H43 0.9300
C42 H44 0.9300
C43 Cl1 1.592(8)
C43 Cl5 1.634(9)
C43 Cl6 1.667(8)
C43 Cl3 1.733(9)
C43 Cl4 1.756(7)
C43 Cl2 1.766(8)
C43 H45 0.86(5)

loop_
_geom_torsion_atom_site_label_1
_geom_torsion_atom_site_label_2
_geom_torsion_atom_site_label_3
_geom_torsion_atom_site_label_4
_geom_torsion
C8 Pd1 P1 O1 -127.52(17)
P3 Pd1 P1 O1 47.33(15)
P2 Pd1 P1 O1 179(100)
C8 Pd1 P1 N1 104.49(15)
P3 Pd1 P1 N1 -80.66(12)
P2 Pd1 P1 N1 51(2)
C8 Pd1 P1 C1 -9.46(13)
P3 Pd1 P1 C1 165.40(11)
P2 Pd1 P1 C1 -63(2)
C8 Pd1 P2 C17 -73.26(13)
P1 Pd1 P2 C17 -19(2)
P3 Pd1 P2 C17 111.89(11)
C8 Pd1 P2 C23 54.98(15)
P1 Pd1 P2 C23 109(2)
P3 Pd1 P2 C23 -119.87(13)
C8 Pd1 P2 C29 172.45(14)
P1 Pd1 P2 C29 -134(2)
P3 Pd1 P2 C29 -2.40(12)
C8 Pd1 P3 C37 128.4(12)
P1 Pd1 P3 C37 34.47(14)
P2 Pd1 P3 C37 -144.93(14)
C8 Pd1 P3 C31 3.7(12)
P1 Pd1 P3 C31 -90.30(12)
P2 Pd1 P3 C31 90.29(12)
C8 Pd1 P3 C30 -108.1(12)
P1 Pd1 P3 C30 157.98(12)
P2 Pd1 P3 C30 -21.43(12)
O1 P1 N1 C11 -155.3(4)
C1 P1 N1 C11 87.2(4)
Pd1 P1 N1 C11 -22.5(4)
O1 P1 N1 C14 41.4(4)
C1 P1 N1 C14 -76.1(4)
Pd1 P1 N1 C14 174.3(3)
O1 P1 C1 C2 -44.3(4)
N1 P1 C1 C2 74.2(3)
Pd1 P1 C1 C2 -169.9(3)
O1 P1 C1 C9 135.9(3)
N1 P1 C1 C9 -105.6(3)
Pd1 P1 C1 C9 10.3(3)
C9 C1 C2 C3 2.4(6)
P1 C1 C2 C3 -177.3(3)
C1 C2 C3 C4 0.0(7)
C2 C3 C4 C10 -1.7(8)
C10 C5 C6 C7 -0.3(8)
C5 C6 C7 C8 0.2(7)
C6 C7 C8 C9 0.9(5)
C6 C7 C8 Pd1 -174.4(3)
P1 Pd1 C8 C7 -175.2(3)
P3 Pd1 C8 C7 90.2(12)
P2 Pd1 C8 C7 4.1(3)
P1 Pd1 C8 C9 9.5(2)
P3 Pd1 C8 C9 -85.0(12)
P2 Pd1 C8 C9 -171.1(2)
C2 C1 C9 C8 175.8(3)
P1 C1 C9 C8 -4.4(4)
C2 C1 C9 C10 -3.1(5)
P1 C1 C9 C10 176.7(2)
C7 C8 C9 C1 179.2(3)
Pd1 C8 C9 C1 -5.3(4)
C7 C8 C9 C10 -1.9(5)
Pd1 C8 C9 C10 173.6(2)
C6 C5 C10 C4 178.6(5)
C6 C5 C10 C9 -0.8(7)
C3 C4 C10 C5 -178.4(5)
C3 C4 C10 C9 1.0(7)
C1 C9 C10 C5 -179.2(4)
C8 C9 C10 C5 1.9(5)
C1 C9 C10 C4 1.4(5)
C8 C9 C10 C4 -177.5(4)
C14 N1 C11 C12 -90.4(11)
P1 N1 C11 C12 106.8(9)
C14 N1 C11 C13 93.0(7)
P1 N1 C11 C13 -69.8(7)
C11 N1 C14 C15 73.6(7)
P1 N1 C14 C15 -122.3(5)
C11 N1 C14 C16 -56.6(8)
P1 N1 C14 C16 107.6(6)
C23 P2 C17 C18 -125.4(3)
C29 P2 C17 C18 126.0(3)
Pd1 P2 C17 C18 9.5(3)
C23 P2 C17 C22 54.9(3)
C29 P2 C17 C22 -53.6(3)
Pd1 P2 C17 C22 -170.2(2)
C22 C17 C18 C19 0.2(5)
P2 C17 C18 C19 -179.4(3)
C17 C18 C19 C20 -1.2(6)
C18 C19 C20 C21 1.1(6)
C19 C20 C21 C22 0.0(6)
C18 C17 C22 C21 0.9(5)
P2 C17 C22 C21 -179.5(3)
C20 C21 C22 C17 -1.0(5)
C17 P2 C23 C24 5.7(4)
C29 P2 C23 C24 115.2(3)
Pd1 P2 C23 C24 -124.7(3)
C17 P2 C23 C28 -176.7(3)
C29 P2 C23 C28 -67.2(3)
Pd1 P2 C23 C28 52.9(3)
C28 C23 C24 C25 1.1(6)
P2 C23 C24 C25 178.6(3)
C23 C24 C25 C26 -0.8(7)
C24 C25 C26 C27 0.2(7)
C25 C26 C27 C28 0.1(7)
C24 C23 C28 C27 -0.7(6)
P2 C23 C28 C27 -178.5(4)
C26 C27 C28 C23 0.1(7)
C17 P2 C29 C30 -87.7(2)
C23 P2 C29 C30 160.4(2)
Pd1 P2 C29 C30 31.9(3)
P2 C29 C30 P3 -51.3(3)
C37 P3 C30 C29 -175.6(2)
C31 P3 C30 C29 -68.2(2)
Pd1 P3 C30 C29 47.6(2)
C37 P3 C31 C36 51.7(4)
C30 P3 C31 C36 -57.0(4)
Pd1 P3 C31 C36 -170.3(3)
C37 P3 C31 C32 -128.9(3)
C30 P3 C31 C32 122.4(3)
Pd1 P3 C31 C32 9.1(3)
C36 C31 C32 C33 0.1(6)
P3 C31 C32 C33 -179.3(4)
C31 C32 C33 C34 -0.5(7)
C32 C33 C34 C35 0.3(8)
C33 C34 C35 C36 0.3(8)
C32 C31 C36 C35 0.5(7)
P3 C31 C36 C35 179.8(4)
C34 C35 C36 C31 -0.7(8)
C31 P3 C37 C38 -117.7(4)
C30 P3 C37 C38 -9.5(4)
Pd1 P3 C37 C38 114.7(4)
C31 P3 C37 C42 61.3(3)
C30 P3 C37 C42 169.5(3)
Pd1 P3 C37 C42 -66.3(3)
C42 C37 C38 C39 1.4(8)
P3 C37 C38 C39 -179.7(5)
C37 C38 C39 C40 -1.7(10)
C38 C39 C40 C41 1.1(11)
C39 C40 C41 C42 -0.1(10)
C40 C41 C42 C37 -0.3(9)
C38 C37 C42 C41 -0.4(7)
P3 C37 C42 C41 -179.4(4)
